data_7033964
loop_
_publ_author_name
'Facendola, John W.'
'Seifrid, Martin'
'Siegel, Jay'
'Djurovich, Peter I.'
'Thompson, Mark E.'

_publ_section_title
;
 Synthesis and characterization of phosphorescent platinum and iridium
 complexes with cyclometalated corannulene.
;
_journal_issue 18
_journal_name_full 'Dalton transactions (Cambridge, England : 2003)'
_journal_page_first 8456
_journal_page_last 8466
_journal_paper_doi 10.1039/c4dt03541k
_journal_volume 44
_journal_year 2015
_chemical_formula_moiety 'C36 H31 N O2 Pt'
_chemical_formula_sum 'C36 H31 N O2 Pt'
_chemical_formula_weight 704.71
_chemical_name_common corpyPtdpm
_space_group_crystal_system monoclinic
_space_group_IT_number 15
_space_group_name_Hall '-C 2yc'
_space_group_name_H-M_alt 'C 1 2/c 1'
_symmetry_space_group_name_Hall '-C 2yc'
_symmetry_space_group_name_H-M 'C 1 2/c 1'
_atom_sites_solution_hydrogens geom
_audit_update_record
;
2014-12-17 deposited with the CCDC.
2015-02-10 downloaded from the CCDC.
;
_cell_angle_alpha 90
_cell_angle_beta 96.337(4)
_cell_angle_gamma 90
_cell_formula_units_Z 8
_cell_length_a 30.657(8)
_cell_length_b 13.857(4)
_cell_length_c 12.973(4)
_cell_measurement_reflns_used 9081
_cell_measurement_temperature 100.(2)
_cell_measurement_theta_max 30.6303
_cell_measurement_theta_min 2.1996
_cell_volume 5477(3)
_computing_cell_refinement 'APEX2 v2014.9-0 (Bruker AXS)'
_computing_data_collection 'Bruker Instrument Service v2012.12.0.3'
_computing_data_reduction 'SAINT V8.34A (Bruker AXS, 2013)'
_computing_structure_refinement 'SHELXTL XL 2014/6 (Bruker AXS)'
_computing_structure_solution 'SHELXTL XS 2013/1 (Bruker AXS)'
_diffrn_ambient_temperature 100.(2)
_diffrn_detector_area_resol_mean 8.3333
_diffrn_measured_fraction_theta_full 1.000
_diffrn_measured_fraction_theta_max 1.000
_diffrn_measurement_device_type 'Bruker APEX II CCD'
_diffrn_measurement_method 'omega- and phi-scans'
_diffrn_radiation_monochromator 'TRIUMPH curved-crystal'
_diffrn_radiation_type 'MoK\a '
_diffrn_radiation_wavelength 0.71073
_diffrn_reflns_av_R_equivalents 0.0471
_diffrn_reflns_av_unetI/netI 0.0293
_diffrn_reflns_limit_h_max 39
_diffrn_reflns_limit_h_min -39
_diffrn_reflns_limit_k_max 17
_diffrn_reflns_limit_k_min -17
_diffrn_reflns_limit_l_max 16
_diffrn_reflns_limit_l_min -16
_diffrn_reflns_number 49203
_diffrn_reflns_theta_full 27.48
_diffrn_reflns_theta_max 27.48
_diffrn_reflns_theta_min 1.61
_diffrn_source 'fine-focus tube'
_exptl_absorpt_coefficient_mu 5.159
_exptl_absorpt_correction_T_max 0.55
_exptl_absorpt_correction_T_min 0.26
_exptl_absorpt_correction_type multi-scan
_exptl_absorpt_process_details 'Bruker SADABS V2014/4'
_exptl_crystal_colour 'dark orange'
_exptl_crystal_density_diffrn 1.709
_exptl_crystal_density_method 'not measured'
_exptl_crystal_description prism
_exptl_crystal_F_000 2784
_exptl_crystal_size_max 0.301
_exptl_crystal_size_mid 0.171
_exptl_crystal_size_min 0.132
_refine_diff_density_max 1.872
_refine_diff_density_min -1.633
_refine_ls_extinction_method none
_refine_ls_goodness_of_fit_ref 1.002
_refine_ls_hydrogen_treatment constr
_refine_ls_matrix_type full
_refine_ls_number_parameters 367
_refine_ls_number_reflns 6280
_refine_ls_number_restraints 516
_refine_ls_restrained_S_all 0.966
_refine_ls_R_factor_all 0.0537
_refine_ls_R_factor_gt 0.0390
_refine_ls_shift/su_max 0.001
_refine_ls_shift/su_mean 0.000
_refine_ls_structure_factor_coef Fsqd
_refine_ls_weighting_details 'w=1/[\s^2^(Fo^2^)+(0.0892P)^2^+70.4100P] where P=(Fo^2^+2Fc^2^)/3'
_refine_ls_weighting_scheme calc
_refine_ls_wR_factor_gt 0.1179
_refine_ls_wR_factor_ref 0.1346
_reflns_number_gt 5194
_reflns_number_total 6280
_reflns_threshold_expression 'I > 2\s(I)'
_cod_data_source_file c4dt03541k2.cif
_cod_data_source_block I
_cod_depositor_comments 'Adding full bibliography for 7033964--7033965.cif.'
_cod_original_cell_volume 5477.(3)
_cod_database_code 7033964

loop_
_space_group_symop_operation_xyz
'x, y, z'
'-x, y, -z+1/2'
'x+1/2, y+1/2, z'
'-x+1/2, y+1/2, -z+1/2'
'-x, -y, -z'
'x, -y, z-1/2'
'-x+1/2, -y+1/2, -z'
'x+1/2, -y+1/2, z-1/2'

loop_
_atom_site_type_symbol
_atom_site_label
_atom_site_fract_x
_atom_site_fract_y
_atom_site_fract_z
_atom_site_U_iso_or_equiv
_atom_site_adp_type
_atom_site_calc_flag
_atom_site_refinement_flags_adp
_atom_site_refinement_flags_posn
_atom_site_occupancy
Pt Pt1 0.32997(2) 0.34053(2) 0.46791(2) 0.01715(10) Uani d U . 1
O O1 0.39251(15) 0.2829(3) 0.4622(4) 0.0245(9) Uani d U . 1
O O2 0.35277(14) 0.4189(3) 0.5939(3) 0.0224(9) Uani d U . 1
N N1 0.30419(18) 0.2544(4) 0.3542(4) 0.0213(10) Uani d U . 1
C C1 0.2679(2) 0.3833(5) 0.4608(5) 0.0202(11) Uani d U . 1
C C2 0.2380(2) 0.3276(4) 0.3942(5) 0.0186(11) Uani d U . 1
C C3 0.1906(2) 0.3460(4) 0.3784(5) 0.0195(11) Uani d U . 1
C C4 0.1578(2) 0.3230(5) 0.2940(5) 0.0234(12) Uani d U . 1
H H4 0.1637 0.2728 0.2476 0.028 Uiso calc U R 1
C C5 0.1178(2) 0.3713(5) 0.2773(5) 0.0251(13) Uani d U . 1
H H5 0.0971 0.3518 0.2212 0.03 Uiso calc U R 1
C C6 0.1067(2) 0.4504(5) 0.3428(5) 0.0228(12) Uani d U . 1
C C7 0.0761(2) 0.5284(5) 0.3205(5) 0.0246(12) Uani d U . 1
H H7 0.0525 0.5205 0.2671 0.03 Uiso calc U R 1
C C8 0.0800(2) 0.6147(5) 0.3746(5) 0.0258(13) Uani d U . 1
H H8 0.0591 0.6644 0.3574 0.031 Uiso calc U R 1
C C9 0.1151(2) 0.6309(5) 0.4568(5) 0.0244(12) Uani d U . 1
C C10 0.1393(2) 0.5509(5) 0.4859(5) 0.0236(12) Uani d U . 1
C C11 0.1834(2) 0.5545(5) 0.5386(5) 0.0229(12) Uani d U . 1
C C12 0.2061(2) 0.4718(4) 0.5148(4) 0.0183(10) Uani d U . 1
C C13 0.1764(2) 0.4118(5) 0.4476(5) 0.0202(11) Uani d U . 1
C C14 0.1357(2) 0.4614(5) 0.4317(5) 0.0210(11) Uani d U . 1
C C15 0.2510(2) 0.4663(4) 0.5154(5) 0.0196(11) Uani d U . 1
C C16 0.2736(2) 0.5516(5) 0.5572(5) 0.0217(12) Uani d U . 1
H H16 0.3048 0.5501 0.5698 0.026 Uiso calc U R 1
C C17 0.2519(2) 0.6359(5) 0.5798(5) 0.0241(12) Uani d U . 1
H H17 0.2684 0.6898 0.6074 0.029 Uiso calc U R 1
C C18 0.2042(2) 0.6427(5) 0.5617(5) 0.0237(12) Uani d U . 1
C C19 0.1765(2) 0.7271(6) 0.5459(5) 0.0271(13) Uani d U . 1
H H19 0.1877 0.7883 0.5688 0.033 Uiso calc U R 1
C C20 0.1340(2) 0.7204(5) 0.4980(5) 0.0252(13) Uani d U . 1
H H20 0.1164 0.7771 0.4919 0.03 Uiso calc U R 1
C C21 0.2595(2) 0.2514(4) 0.3397(5) 0.0197(11) Uani d U . 1
C C22 0.3283(2) 0.1913(5) 0.3054(5) 0.0218(12) Uani d U . 1
H H22 0.3594 0.1958 0.3158 0.026 Uiso calc U R 1
C C23 0.3089(2) 0.1193(5) 0.2397(5) 0.0251(13) Uani d U . 1
H H23 0.3263 0.0768 0.2039 0.03 Uiso calc U R 1
C C24 0.2630(2) 0.1116(5) 0.2282(5) 0.0225(12) Uani d U . 1
H H24 0.2488 0.0625 0.1859 0.027 Uiso calc U R 1
C C25 0.2386(2) 0.1773(5) 0.2800(5) 0.0215(12) Uani d U . 1
H H25 0.2075 0.1716 0.2746 0.026 Uiso calc U R 1
C C26 0.4261(2) 0.2986(5) 0.5262(5) 0.0210(11) Uani d U . 1
C C27 0.4269(2) 0.3610(5) 0.6125(5) 0.0245(13) Uani d U . 1
H H27 0.4541 0.3676 0.6546 0.029 Uiso calc U R 1
C C28 0.3914(2) 0.4143(5) 0.6419(5) 0.0222(11) Uani d U . 1
C C29 0.3971(2) 0.4781(5) 0.7409(5) 0.0231(12) Uani d U . 1
C C30 0.3570(2) 0.4620(5) 0.8014(6) 0.0305(14) Uani d U . 1
H H30A 0.3548 0.3934 0.8186 0.046 Uiso calc U R 1
H H30B 0.3302 0.4822 0.7585 0.046 Uiso calc U R 1
H H30C 0.3605 0.5002 0.8654 0.046 Uiso calc U R 1
C C31 0.3990(3) 0.5844(5) 0.7079(6) 0.0340(16) Uani d U . 1
H H31A 0.4019 0.6256 0.7697 0.051 Uiso calc U R 1
H H31B 0.372 0.6011 0.6639 0.051 Uiso calc U R 1
H H31C 0.4243 0.5943 0.669 0.051 Uiso calc U R 1
C C32 0.4378(3) 0.4538(6) 0.8139(6) 0.0379(17) Uani d U . 1
H H32A 0.464 0.4761 0.7839 0.057 Uiso calc U R 1
H H32B 0.4395 0.3837 0.8243 0.057 Uiso calc U R 1
H H32C 0.4362 0.4857 0.8808 0.057 Uiso calc U R 1
C C33 0.4683(2) 0.2468(5) 0.5028(5) 0.0237(12) Uani d U . 1
C C34 0.4935(2) 0.2043(5) 0.6023(5) 0.0261(13) Uani d U . 1
H H34A 0.474 0.1619 0.6367 0.039 Uiso calc U R 1
H H34B 0.5039 0.2569 0.6493 0.039 Uiso calc U R 1
H H34C 0.5188 0.1671 0.5839 0.039 Uiso calc U R 1
C C35 0.4576(2) 0.1645(5) 0.4287(6) 0.0316(16) Uani d U . 1
H H35A 0.4352 0.1233 0.4546 0.047 Uiso calc U R 1
H H35B 0.4841 0.1265 0.4227 0.047 Uiso calc U R 1
H H35C 0.4464 0.1901 0.3604 0.047 Uiso calc U R 1
C C36 0.4974(2) 0.3223(6) 0.4553(6) 0.0308(14) Uani d U . 1
H H36A 0.5258 0.2933 0.446 0.046 Uiso calc U R 1
H H36B 0.5019 0.3779 0.502 0.046 Uiso calc U R 1
H H36C 0.4829 0.3435 0.388 0.046 Uiso calc U R 1

loop_
_atom_site_aniso_label
_atom_site_aniso_U_11
_atom_site_aniso_U_22
_atom_site_aniso_U_33
_atom_site_aniso_U_12
_atom_site_aniso_U_13
_atom_site_aniso_U_23
Pt1 0.01353(15) 0.01956(15) 0.01766(15) 0.00055(8) -0.00144(9) -0.00022(8)
O1 0.0157(19) 0.032(2) 0.025(2) 0.0020(17) -0.0008(16) -0.0020(18)
O2 0.017(2) 0.026(2) 0.023(2) 0.0020(16) -0.0036(16) -0.0030(17)
N1 0.019(2) 0.025(2) 0.019(2) 0.0026(18) -0.0017(18) -0.0019(19)
C1 0.014(2) 0.027(3) 0.019(3) 0.0001(19) 0.0002(19) 0.002(2)
C2 0.015(2) 0.021(2) 0.020(3) 0.0017(18) 0.0005(19) 0.0056(19)
C3 0.015(2) 0.022(3) 0.021(3) 0.0006(19) 0.000(2) 0.001(2)
C4 0.017(3) 0.030(3) 0.023(3) -0.001(2) 0.001(2) 0.002(2)
C5 0.018(3) 0.029(3) 0.027(3) -0.002(2) -0.002(2) 0.000(2)
C6 0.014(3) 0.029(3) 0.024(3) 0.000(2) 0.002(2) 0.002(2)
C7 0.015(3) 0.032(3) 0.025(3) 0.003(2) -0.003(2) 0.002(2)
C8 0.018(3) 0.032(3) 0.027(3) 0.007(2) 0.001(2) 0.003(2)
C9 0.018(3) 0.030(3) 0.025(3) 0.004(2) 0.002(2) 0.004(2)
C10 0.017(3) 0.029(3) 0.024(3) 0.006(2) -0.001(2) 0.003(2)
C11 0.016(2) 0.041(3) 0.011(2) 0.013(2) -0.0024(19) -0.002(2)
C12 0.017(2) 0.023(2) 0.014(2) 0.0023(19) 0.0015(18) 0.004(2)
C13 0.018(2) 0.023(2) 0.020(3) 0.0006(19) 0.0007(19) 0.003(2)
C14 0.014(2) 0.027(3) 0.022(3) 0.0003(19) 0.0051(19) 0.005(2)
C15 0.018(2) 0.025(3) 0.015(3) 0.0031(19) 0.001(2) 0.002(2)
C16 0.019(3) 0.025(3) 0.019(3) 0.001(2) -0.003(2) -0.001(2)
C17 0.024(3) 0.026(3) 0.022(3) 0.002(2) -0.001(2) -0.003(2)
C18 0.024(3) 0.031(3) 0.016(3) 0.005(2) 0.001(2) -0.001(2)
C19 0.024(3) 0.037(3) 0.022(3) 0.003(2) 0.009(2) -0.007(2)
C20 0.023(3) 0.029(3) 0.023(3) 0.006(2) 0.002(2) 0.001(2)
C21 0.019(2) 0.022(2) 0.018(3) 0.0019(19) -0.0020(19) 0.003(2)
C22 0.016(3) 0.028(3) 0.020(3) 0.003(2) -0.001(2) -0.002(2)
C23 0.024(3) 0.027(3) 0.024(3) 0.000(2) 0.001(2) -0.005(2)
C24 0.023(3) 0.024(3) 0.020(3) 0.003(2) -0.002(2) -0.002(2)
C25 0.017(3) 0.028(3) 0.019(3) 0.000(2) 0.001(2) -0.002(2)
C26 0.017(2) 0.025(3) 0.021(3) 0.002(2) 0.0009(19) 0.002(2)
C27 0.015(3) 0.032(3) 0.026(3) 0.002(2) -0.003(2) -0.006(2)
C28 0.018(3) 0.024(3) 0.024(3) 0.000(2) -0.0010(19) 0.001(2)
C29 0.020(3) 0.023(3) 0.025(3) 0.001(2) -0.002(2) -0.001(2)
C30 0.030(3) 0.033(4) 0.029(3) -0.003(3) 0.003(3) -0.007(3)
C31 0.037(4) 0.028(3) 0.035(4) -0.005(3) -0.003(3) -0.001(3)
C32 0.031(3) 0.048(4) 0.032(3) 0.012(3) -0.011(3) -0.014(3)
C33 0.017(3) 0.031(3) 0.023(3) 0.003(2) 0.000(2) -0.003(2)
C34 0.020(3) 0.029(3) 0.028(3) 0.003(2) -0.002(2) 0.001(2)
C35 0.019(3) 0.044(4) 0.033(4) 0.001(3) 0.007(3) -0.015(3)
C36 0.020(3) 0.042(3) 0.031(4) 0.003(3) 0.006(3) 0.001(3)

loop_
_atom_type_symbol
_atom_type_description
_atom_type_scat_dispersion_real
_atom_type_scat_dispersion_imag
_atom_type_scat_source
C C 0.0033 0.0016 'International Tables Vol C Tables 4.2.6.8 and 6.1.1.4'
H H 0.0000 0.0000 'International Tables Vol C Tables 4.2.6.8 and 6.1.1.4'
N N 0.0061 0.0033 'International Tables Vol C Tables 4.2.6.8 and 6.1.1.4'
O O 0.0106 0.0060 'International Tables Vol C Tables 4.2.6.8 and 6.1.1.4'
Pt Pt -1.7033 8.3905 'International Tables Vol C Tables 4.2.6.8 and 6.1.1.4'

loop_
_geom_angle_atom_site_label_1
_geom_angle_atom_site_label_2
_geom_angle_atom_site_label_3
_geom_angle
C1 Pt1 N1 81.1(2)
C1 Pt1 O2 97.0(2)
N1 Pt1 O2 173.8(2)
C1 Pt1 O1 173.0(2)
N1 Pt1 O1 92.0(2)
O2 Pt1 O1 89.85(18)
C26 O1 Pt1 126.4(4)
C28 O2 Pt1 125.9(4)
C22 N1 C21 120.8(5)
C22 N1 Pt1 122.9(4)
C21 N1 Pt1 115.5(4)
C2 C1 C15 118.7(6)
C2 C1 Pt1 114.7(5)
C15 C1 Pt1 126.6(5)
C1 C2 C21 113.0(5)
C1 C2 C3 123.7(6)
C21 C2 C3 123.3(6)
C13 C3 C4 113.3(6)
C13 C3 C2 113.8(6)
C4 C3 C2 131.8(6)
C5 C4 C3 122.8(6)
C5 C4 H4 118.6
C3 C4 H4 118.6
C4 C5 C6 122.1(6)
C4 C5 H5 118.9
C6 C5 H5 118.9
C14 C6 C7 115.4(6)
C14 C6 C5 113.5(6)
C7 C6 C5 129.8(6)
C8 C7 C6 121.9(6)
C8 C7 H7 119.0
C6 C7 H7 119.0
C7 C8 C9 121.6(6)
C7 C8 H8 119.2
C9 C8 H8 119.2
C10 C9 C20 114.3(6)
C10 C9 C8 114.6(6)
C20 C9 C8 129.8(6)
C9 C10 C14 124.1(6)
C9 C10 C11 123.7(7)
C14 C10 C11 106.3(6)
C12 C11 C18 122.6(6)
C12 C11 C10 109.4(6)
C18 C11 C10 120.9(6)
C15 C12 C11 124.6(6)
C15 C12 C13 122.2(6)
C11 C12 C13 107.9(5)
C3 C13 C14 124.1(6)
C3 C13 C12 123.0(6)
C14 C13 C12 107.0(5)
C6 C14 C13 122.8(6)
C6 C14 C10 121.0(6)
C13 C14 C10 109.4(6)
C12 C15 C16 113.3(6)
C12 C15 C1 116.4(6)
C16 C15 C1 129.7(6)
C17 C16 C15 123.0(6)
C17 C16 H16 118.5
C15 C16 H16 118.5
C16 C17 C18 121.0(6)
C16 C17 H17 119.5
C18 C17 H17 119.5
C11 C18 C19 115.4(6)
C11 C18 C17 113.9(6)
C19 C18 C17 129.6(6)
C20 C19 C18 121.3(7)
C20 C19 H19 119.4
C18 C19 H19 119.4
C19 C20 C9 122.8(6)
C19 C20 H20 118.6
C9 C20 H20 118.6
N1 C21 C25 119.4(6)
N1 C21 C2 114.2(5)
C25 C21 C2 126.3(6)
N1 C22 C23 121.9(6)
N1 C22 H22 119.1
C23 C22 H22 119.1
C24 C23 C22 118.2(6)
C24 C23 H23 120.9
C22 C23 H23 120.9
C25 C24 C23 119.0(6)
C25 C24 H24 120.5
C23 C24 H24 120.5
C24 C25 C21 120.4(6)
C24 C25 H25 119.8
C21 C25 H25 119.8
O1 C26 C27 124.5(6)
O1 C26 C33 115.5(6)
C27 C26 C33 120.0(6)
C28 C27 C26 126.3(6)
C28 C27 H27 116.9
C26 C27 H27 116.9
O2 C28 C27 126.8(6)
O2 C28 C29 112.9(5)
C27 C28 C29 120.3(6)
C32 C29 C31 109.5(6)
C32 C29 C30 107.2(6)
C31 C29 C30 109.6(6)
C32 C29 C28 113.6(6)
C31 C29 C28 108.7(5)
C30 C29 C28 108.2(5)
C29 C30 H30A 109.5
C29 C30 H30B 109.5
H30A C30 H30B 109.5
C29 C30 H30C 109.5
H30A C30 H30C 109.5
H30B C30 H30C 109.5
C29 C31 H31A 109.5
C29 C31 H31B 109.5
H31A C31 H31B 109.5
C29 C31 H31C 109.5
H31A C31 H31C 109.5
H31B C31 H31C 109.5
C29 C32 H32A 109.5
C29 C32 H32B 109.5
H32A C32 H32B 109.5
C29 C32 H32C 109.5
H32A C32 H32C 109.5
H32B C32 H32C 109.5
C35 C33 C26 110.5(5)
C35 C33 C36 110.6(6)
C26 C33 C36 107.4(6)
C35 C33 C34 107.4(6)
C26 C33 C34 111.6(5)
C36 C33 C34 109.4(6)
C33 C34 H34A 109.5
C33 C34 H34B 109.5
H34A C34 H34B 109.5
C33 C34 H34C 109.5
H34A C34 H34C 109.5
H34B C34 H34C 109.5
C33 C35 H35A 109.5
C33 C35 H35B 109.5
H35A C35 H35B 109.5
C33 C35 H35C 109.5
H35A C35 H35C 109.5
H35B C35 H35C 109.5
C33 C36 H36A 109.5
C33 C36 H36B 109.5
H36A C36 H36B 109.5
C33 C36 H36C 109.5
H36A C36 H36C 109.5
H36B C36 H36C 109.5

loop_
_geom_bond_atom_site_label_1
_geom_bond_atom_site_label_2
_geom_bond_distance
Pt1 C1 1.984(6)
Pt1 N1 1.993(5)
Pt1 O2 2.021(4)
Pt1 O1 2.086(4)
O1 C26 1.267(8)
O2 C28 1.276(8)
N1 C22 1.347(8)
N1 C21 1.363(8)
C1 C2 1.418(9)
C1 C15 1.475(9)
C2 C21 1.466(9)
C2 C3 1.467(9)
C3 C13 1.383(9)
C3 C4 1.438(9)
C4 C5 1.394(10)
C4 H4 0.95
C5 C6 1.451(10)
C5 H5 0.95
C6 C14 1.386(9)
C6 C7 1.439(9)
C7 C8 1.385(10)
C7 H7 0.95
C8 C9 1.447(9)
C8 H8 0.95
C9 C10 1.365(9)
C9 C20 1.446(10)
C10 C14 1.424(9)
C10 C11 1.445(9)
C11 C12 1.394(9)
C11 C18 1.396(10)
C12 C15 1.378(9)
C12 C13 1.452(9)
C13 C14 1.418(9)
C15 C16 1.446(9)
C16 C17 1.391(9)
C16 H16 0.95
C17 C18 1.459(10)
C17 H17 0.95
C18 C19 1.447(10)
C19 C20 1.384(10)
C19 H19 0.95
C20 H20 0.95
C21 C25 1.399(9)
C22 C23 1.402(9)
C22 H22 0.95
C23 C24 1.401(10)
C23 H23 0.95
C24 C25 1.397(9)
C24 H24 0.95
C25 H25 0.95
C26 C27 1.413(9)
C26 C33 1.539(9)
C27 C28 1.402(9)
C27 H27 0.95
C28 C29 1.553(9)
C29 C32 1.519(9)
C29 C31 1.536(10)
C29 C30 1.547(9)
C30 H30A 0.98
C30 H30B 0.98
C30 H30C 0.98
C31 H31A 0.98
C31 H31B 0.98
C31 H31C 0.98
C32 H32A 0.98
C32 H32B 0.98
C32 H32C 0.98
C33 C35 1.505(9)
C33 C36 1.547(10)
C33 C34 1.547(9)
C34 H34A 0.98
C34 H34B 0.98
C34 H34C 0.98
C35 H35A 0.98
C35 H35B 0.98
C35 H35C 0.98
C36 H36A 0.98
C36 H36B 0.98
C36 H36C 0.98

loop_
_geom_torsion_atom_site_label_1
_geom_torsion_atom_site_label_2
_geom_torsion_atom_site_label_3
_geom_torsion_atom_site_label_4
_geom_torsion
C15 C1 C2 C21 176.2(5)
Pt1 C1 C2 C21 -2.6(7)
C15 C1 C2 C3 -1.8(9)
Pt1 C1 C2 C3 179.4(5)
C1 C2 C3 C13 -10.8(9)
C21 C2 C3 C13 171.4(6)
C1 C2 C3 C4 155.9(7)
C21 C2 C3 C4 -21.9(10)
C13 C3 C4 C5 7.5(9)
C2 C3 C4 C5 -159.2(7)
C3 C4 C5 C6 1.6(11)
C4 C5 C6 C14 -10.5(10)
C4 C5 C6 C7 156.0(7)
C14 C6 C7 C8 9.8(9)
C5 C6 C7 C8 -156.5(7)
C6 C7 C8 C9 -0.1(10)
C7 C8 C9 C10 -9.3(10)
C7 C8 C9 C20 156.8(7)
C20 C9 C10 C14 -159.1(6)
C8 C9 C10 C14 9.2(10)
C20 C9 C10 C11 -9.9(10)
C8 C9 C10 C11 158.4(6)
C9 C10 C11 C12 -152.1(7)
C14 C10 C11 C12 1.7(7)
C9 C10 C11 C18 -0.9(10)
C14 C10 C11 C18 152.8(6)
C18 C11 C12 C15 2.7(10)
C10 C11 C12 C15 153.2(6)
C18 C11 C12 C13 -151.9(6)
C10 C11 C12 C13 -1.3(7)
C4 C3 C13 C14 -7.5(9)
C2 C3 C13 C14 161.7(6)
C4 C3 C13 C12 -157.0(6)
C2 C3 C13 C12 12.2(9)
C15 C12 C13 C3 -1.0(10)
C11 C12 C13 C3 154.3(6)
C15 C12 C13 C14 -154.8(6)
C11 C12 C13 C14 0.4(7)
C7 C6 C14 C13 -157.9(6)
C5 C6 C14 C13 10.6(9)
C7 C6 C14 C10 -10.0(9)
C5 C6 C14 C10 158.5(6)
C3 C13 C14 C6 -1.8(10)
C12 C13 C14 C6 151.7(6)
C3 C13 C14 C10 -152.9(6)
C12 C13 C14 C10 0.6(7)
C9 C10 C14 C6 0.5(10)
C11 C10 C14 C6 -153.1(6)
C9 C10 C14 C13 152.2(7)
C11 C10 C14 C13 -1.4(7)
C11 C12 C15 C16 8.1(9)
C13 C12 C15 C16 159.2(6)
C11 C12 C15 C1 -163.3(6)
C13 C12 C15 C1 -12.2(9)
C2 C1 C15 C12 13.2(8)
Pt1 C1 C15 C12 -168.0(4)
C2 C1 C15 C16 -156.5(6)
Pt1 C1 C15 C16 22.3(9)
C12 C15 C16 C17 -9.1(9)
C1 C15 C16 C17 160.9(6)
C15 C16 C17 C18 -0.2(10)
C12 C11 C18 C19 157.4(6)
C10 C11 C18 C19 10.1(9)
C12 C11 C18 C17 -12.0(9)
C10 C11 C18 C17 -159.3(6)
C16 C17 C18 C11 10.7(9)
C16 C17 C18 C19 -156.9(7)
C11 C18 C19 C20 -8.3(9)
C17 C18 C19 C20 159.1(7)
C18 C19 C20 C9 -2.8(10)
C10 C9 C20 C19 11.7(10)
C8 C9 C20 C19 -154.3(7)
C22 N1 C21 C25 5.0(9)
Pt1 N1 C21 C25 -164.9(5)
C22 N1 C21 C2 -177.2(6)
Pt1 N1 C21 C2 12.9(7)
C1 C2 C21 N1 -6.6(8)
C3 C2 C21 N1 171.4(6)
C1 C2 C21 C25 171.0(6)
C3 C2 C21 C25 -11.0(10)
C21 N1 C22 C23 -1.2(10)
Pt1 N1 C22 C23 167.9(5)
N1 C22 C23 C24 -2.2(10)
C22 C23 C24 C25 1.8(10)
C23 C24 C25 C21 2.0(10)
N1 C21 C25 C24 -5.4(9)
C2 C21 C25 C24 177.1(6)
Pt1 O1 C26 C27 -1.6(10)
Pt1 O1 C26 C33 -179.7(4)
O1 C26 C27 C28 0.7(12)
C33 C26 C27 C28 178.6(6)
Pt1 O2 C28 C27 6.1(10)
Pt1 O2 C28 C29 -175.4(4)
C26 C27 C28 O2 -3.1(12)
C26 C27 C28 C29 178.5(6)
O2 C28 C29 C32 164.4(6)
C27 C28 C29 C32 -17.0(9)
O2 C28 C29 C31 -73.5(7)
C27 C28 C29 C31 105.1(7)
O2 C28 C29 C30 45.5(7)
C27 C28 C29 C30 -135.9(7)
O1 C26 C33 C35 -18.0(8)
C27 C26 C33 C35 163.8(6)
O1 C26 C33 C36 102.7(7)
C27 C26 C33 C36 -75.4(8)
O1 C26 C33 C34 -137.4(6)
C27 C26 C33 C34 44.4(9)
